data_2219375
loop_
_publ_author_name
'Li, Shu-Xian'
'Zhu, Lin'
'Li, Hua-Min'
'Fun, Hoong-Kun'
'Chantrapromma, Suchada'

_publ_section_title
;
 1,2-Bis[2-(2-nitro-1<i>H</i>-imidazol-1-yl)ethoxy]ethane
;
_journal_coeditor_code IS2317
_journal_issue 9
_journal_name_full 'Acta Crystallographica Section E'
_journal_page_first o1690
_journal_paper_doi 10.1107/S1600536808023726
_journal_volume 64
_journal_year 2008
_chemical_formula_moiety 'C12 H16 N6 O6'
_chemical_formula_sum 'C12 H16 N6 O6'
_chemical_formula_weight 340.31
_chemical_name_common
;
1,2-Bis(2-(2-nitro-1<i>H</i>-imidazol-1-yl)ethoxy)ethane
;
_chemical_name_systematic
;
1,2-Bis(2-(2-nitro-1<i>H</i>-imidazol-1-yl)ethoxy)ethane
;
_space_group_IT_number 14
_symmetry_cell_setting monoclinic
_symmetry_space_group_name_Hall '-P 2ybc'
_symmetry_space_group_name_H-M 'P 1 21/c 1'
_atom_sites_solution_hydrogens geom
_atom_sites_solution_primary direct
_atom_sites_solution_secondary difmap
_audit_creation_method SHELXL-97
_cell_angle_alpha 90.00
_cell_angle_beta 99.5600(10)
_cell_angle_gamma 90.00
_cell_formula_units_Z 2
_cell_length_a 7.05340(10)
_cell_length_b 15.5792(2)
_cell_length_c 6.80690(10)
_cell_measurement_reflns_used 2140
_cell_measurement_temperature 100.00(10)
_cell_measurement_theta_max 30.00
_cell_measurement_theta_min 2.61
_cell_volume 737.597(18)
_computing_cell_refinement 'APEX2 (Bruker, 2005)'
_computing_data_collection 'APEX2 (Bruker, 2005)'
_computing_data_reduction 'SAINT (Bruker, 2005)'
_computing_molecular_graphics 'SHELXTL (Sheldrick, 2008)'
_computing_publication_material
;
SHELXTL  (Sheldrick, 2008) and PLATON (Spek, 2003)
;
_computing_structure_refinement 'SHELXTL (Sheldrick, 2008)'
_computing_structure_solution 'SHELXTL (Sheldrick, 2008)'
_diffrn_ambient_temperature 100.00(10)
_diffrn_detector_area_resol_mean 8.33
_diffrn_measured_fraction_theta_full 0.997
_diffrn_measured_fraction_theta_max 0.997
_diffrn_measurement_device_type
;
Bruker SMART APEXII CCD area-detector diffractometer
;
_diffrn_measurement_method '\w scans'
_diffrn_radiation_monochromator graphite
_diffrn_radiation_source 'fine-focus sealed tube'
_diffrn_radiation_type MoK\a
_diffrn_radiation_wavelength 0.71073
_diffrn_reflns_av_R_equivalents 0.0239
_diffrn_reflns_av_sigmaI/netI 0.0175
_diffrn_reflns_limit_h_max 9
_diffrn_reflns_limit_h_min -9
_diffrn_reflns_limit_k_max 21
_diffrn_reflns_limit_k_min -19
_diffrn_reflns_limit_l_max 9
_diffrn_reflns_limit_l_min -9
_diffrn_reflns_number 11084
_diffrn_reflns_theta_full 30.00
_diffrn_reflns_theta_max 30.00
_diffrn_reflns_theta_min 2.61
_diffrn_standards_number 0
_exptl_absorpt_coefficient_mu 0.125
_exptl_absorpt_correction_T_max 0.9818
_exptl_absorpt_correction_T_min 0.9517
_exptl_absorpt_correction_type multi-scan
_exptl_absorpt_process_details '(<i>SADABS</i>; Bruker, 2005)'
_exptl_crystal_colour Colorless
_exptl_crystal_density_diffrn 1.532
_exptl_crystal_density_method 'not measured'
_exptl_crystal_description Block
_exptl_crystal_F_000 356
_exptl_crystal_size_max 0.40
_exptl_crystal_size_mid 0.30
_exptl_crystal_size_min 0.15
_refine_diff_density_max 0.495
_refine_diff_density_min -0.317
_refine_ls_extinction_method none
_refine_ls_goodness_of_fit_ref 1.051
_refine_ls_hydrogen_treatment refall
_refine_ls_matrix_type full
_refine_ls_number_parameters 141
_refine_ls_number_reflns 2140
_refine_ls_number_restraints 0
_refine_ls_restrained_S_all 1.051
_refine_ls_R_factor_all 0.0419
_refine_ls_R_factor_gt 0.0368
_refine_ls_shift/su_max 0.001
_refine_ls_shift/su_mean <0.001
_refine_ls_structure_factor_coef Fsqd
_refine_ls_weighting_details 'calc w=1/[\s^2^(Fo^2^)+(0.0604P)^2^+0.1626P] where P=(Fo^2^+2Fc^2^)/3'
_refine_ls_weighting_scheme calc
_refine_ls_wR_factor_gt 0.1011
_refine_ls_wR_factor_ref 0.1059
_reflns_number_gt 1864
_reflns_number_total 2140
_reflns_threshold_expression 'I > 2\s(I)'
_cod_data_source_file is2317.cif
_cod_data_source_block I
_cod_depositor_comments
;
The following automatic conversions were performed:
'_symmetry_cell_setting' value 'Monoclinic' changed to 'monoclinic'
according to '/home/saulius/struct/CIF-dictionaries/cif_core.dic'
dictionary named 'cif_core.dic' version 2.4.1 from 2010-06-29.

Automatic conversion script
Id: cif_fix_enum 1527 2010-12-29 10:47:43Z saulius 

The following automatic conversions were performed:

'_symmetry_cell_setting' value 'Monoclinic' changed to 'monoclinic'
according to /home/saulius/struct/CIF-dictionaries/cif_core.dic
dictionary named 'cif_core.dic' version 2.4.1 from 2010-06-29.

Automatic conversion script
Id: cif_fix_values 1715 2011-07-08 13:25:40Z adriana 
;
_cod_original_sg_symbol_H-M 'P 21/c'
_cod_database_code 2219375
_cod_database_fobs_code 2219375

loop_
_symmetry_equiv_pos_as_xyz
'x, y, z'
'-x, y+1/2, -z+1/2'
'-x, -y, -z'
'x, -y-1/2, z-1/2'

loop_
_atom_site_type_symbol
_atom_site_label
_atom_site_fract_x
_atom_site_fract_y
_atom_site_fract_z
_atom_site_U_iso_or_equiv
_atom_site_adp_type
_atom_site_calc_flag
_atom_site_occupancy
O O1 -0.11911(13) 0.21335(6) 0.31449(16) 0.0405(2) Uani d 1
O O2 -0.12171(11) 0.35244(5) 0.34055(13) 0.0319(2) Uani d 1
O O3 0.39505(9) 0.47777(4) 0.21737(9) 0.01816(16) Uani d 1
N N1 0.25143(13) 0.20738(5) 0.49696(13) 0.02131(19) Uani d 1
N N2 0.26946(11) 0.35116(5) 0.49565(11) 0.01551(17) Uani d 1
N N3 -0.04022(13) 0.28202(6) 0.36307(14) 0.0243(2) Uani d 1
C C1 0.15885(13) 0.27986(6) 0.45100(14) 0.0183(2) Uani d 1
C C2 0.43305(14) 0.23267(6) 0.57559(14) 0.0209(2) Uani d 1
C C3 0.44699(13) 0.32065(6) 0.57493(13) 0.01808(19) Uani d 1
C C4 0.22148(14) 0.44265(6) 0.47476(13) 0.01791(19) Uani d 1
C C5 0.20547(13) 0.47446(6) 0.26222(13) 0.01829(19) Uani d 1
C C6 0.39581(14) 0.49935(6) 0.01416(13) 0.0190(2) Uani d 1
H H2 0.535(2) 0.1921(9) 0.625(2) 0.024(3) Uiso d 1
H H3 0.5512(19) 0.3594(8) 0.6195(19) 0.020(3) Uiso d 1
H H4A 0.3268(19) 0.4727(8) 0.5584(19) 0.020(3) Uiso d 1
H H4B 0.1055(19) 0.4504(8) 0.5245(19) 0.022(3) Uiso d 1
H H5A 0.1496(18) 0.5319(8) 0.2511(18) 0.020(3) Uiso d 1
H H5B 0.1250(17) 0.4375(8) 0.1698(18) 0.017(3) Uiso d 1
H H6A 0.3216(18) 0.4569(8) -0.0729(19) 0.021(3) Uiso d 1
H H6B 0.3398(17) 0.5550(8) -0.0139(18) 0.017(3) Uiso d 1

loop_
_atom_site_aniso_label
_atom_site_aniso_U_11
_atom_site_aniso_U_22
_atom_site_aniso_U_33
_atom_site_aniso_U_12
_atom_site_aniso_U_13
_atom_site_aniso_U_23
O1 0.0272(4) 0.0366(5) 0.0539(6) -0.0129(3) -0.0041(4) -0.0045(4)
O2 0.0186(4) 0.0345(4) 0.0408(5) 0.0023(3) -0.0004(3) 0.0128(3)
O3 0.0189(3) 0.0223(3) 0.0136(3) -0.0025(2) 0.0038(2) 0.0027(2)
N1 0.0249(4) 0.0174(4) 0.0216(4) 0.0000(3) 0.0037(3) 0.0023(3)
N2 0.0152(3) 0.0162(4) 0.0152(3) 0.0008(3) 0.0028(3) 0.0021(2)
N3 0.0187(4) 0.0287(5) 0.0246(4) -0.0047(3) 0.0009(3) 0.0043(3)
C1 0.0166(4) 0.0198(4) 0.0183(4) -0.0018(3) 0.0021(3) 0.0028(3)
C2 0.0217(5) 0.0206(4) 0.0199(4) 0.0050(3) 0.0024(3) 0.0018(3)
C3 0.0156(4) 0.0208(4) 0.0173(4) 0.0021(3) 0.0013(3) 0.0006(3)
C4 0.0216(4) 0.0155(4) 0.0179(4) 0.0033(3) 0.0069(3) 0.0023(3)
C5 0.0196(4) 0.0177(4) 0.0183(4) 0.0019(3) 0.0054(3) 0.0039(3)
C6 0.0218(5) 0.0213(4) 0.0139(4) -0.0030(3) 0.0035(3) 0.0035(3)

loop_
_atom_type_symbol
_atom_type_description
_atom_type_scat_dispersion_real
_atom_type_scat_dispersion_imag
_atom_type_scat_source
C C 0.0033 0.0016 'International Tables Vol C Tables 4.2.6.8 and 6.1.1.4'
H H 0.0000 0.0000 'International Tables Vol C Tables 4.2.6.8 and 6.1.1.4'
N N 0.0061 0.0033 'International Tables Vol C Tables 4.2.6.8 and 6.1.1.4'
O O 0.0106 0.0060 'International Tables Vol C Tables 4.2.6.8 and 6.1.1.4'

loop_
_geom_angle_atom_site_label_1
_geom_angle_atom_site_label_2
_geom_angle_atom_site_label_3
_geom_angle_site_symmetry_1
_geom_angle_site_symmetry_3
_geom_angle
C5 O3 C6 . . 111.88(7)
C1 N1 C2 . . 104.03(8)
C1 N2 C3 . . 104.96(8)
C1 N2 C4 . . 131.03(8)
C3 N2 C4 . . 123.99(8)
O1 N3 O2 . . 124.07(10)
O1 N3 C1 . . 117.50(9)
O2 N3 C1 . . 118.43(8)
N1 C1 N2 . . 113.79(8)
N1 C1 N3 . . 122.19(8)
N2 C1 N3 . . 124.01(8)
N1 C2 C3 . . 110.51(8)
N1 C2 H2 . . 122.7(8)
C3 C2 H2 . . 126.7(8)
N2 C3 C2 . . 106.70(8)
N2 C3 H3 . . 120.7(8)
C2 C3 H3 . . 132.6(8)
N2 C4 C5 . . 112.94(7)
N2 C4 H4A . . 105.6(7)
C5 C4 H4A . . 109.1(7)
N2 C4 H4B . . 106.8(8)
C5 C4 H4B . . 111.7(8)
H4A C4 H4B . . 110.5(11)
O3 C5 C4 . . 107.06(7)
O3 C5 H5A . . 109.4(7)
C4 C5 H5A . . 109.8(7)
O3 C5 H5B . . 110.8(7)
C4 C5 H5B . . 111.7(7)
H5A C5 H5B . . 108.1(11)
O3 C6 C6 . 3_665 106.69(9)
O3 C6 H6A . . 109.9(7)
C6 C6 H6A 3_665 . 111.4(7)
O3 C6 H6B . . 109.8(7)
C6 C6 H6B 3_665 . 109.8(7)
H6A C6 H6B . . 109.2(11)

loop_
_geom_bond_atom_site_label_1
_geom_bond_atom_site_label_2
_geom_bond_site_symmetry_2
_geom_bond_distance
O1 N3 . 1.2258(12)
O2 N3 . 1.2361(12)
O3 C5 . 1.4211(11)
O3 C6 . 1.4243(10)
N1 C1 . 1.3160(12)
N1 C2 . 1.3620(13)
N2 C1 . 1.3623(11)
N2 C3 . 1.3641(11)
N2 C4 . 1.4664(11)
N3 C1 . 1.4324(13)
C2 C3 . 1.3741(14)
C2 H2 . 0.977(14)
C3 H3 . 0.961(13)
C4 C5 . 1.5156(12)
C4 H4A . 0.977(13)
C4 H4B . 0.943(13)
C5 H5A . 0.976(12)
C5 H5B . 0.964(12)
C6 C6 3_665 1.5140(19)
C6 H6A . 0.980(13)
C6 H6B . 0.958(13)

loop_
_geom_hbond_atom_site_label_D
_geom_hbond_atom_site_label_H
_geom_hbond_atom_site_label_A
_geom_hbond_site_symmetry_A
_geom_hbond_distance_DH
_geom_hbond_distance_HA
_geom_hbond_distance_DA
_geom_hbond_angle_DHA
_geom_hbond_publ_flag
C4 H4A O3 3_666 0.977(13) 2.404(13) 3.3707(11) 170.1(10) y
C4 H4B O2 1_555 0.944(14) 2.408(13) 2.8169(13) 105.9(9) y

loop_
_geom_torsion_atom_site_label_1
_geom_torsion_atom_site_label_2
_geom_torsion_atom_site_label_3
_geom_torsion_atom_site_label_4
_geom_torsion_site_symmetry_4
_geom_torsion
C2 N1 C1 N2 . -0.18(11)
C2 N1 C1 N3 . -179.90(9)
C3 N2 C1 N1 . 0.51(11)
C4 N2 C1 N1 . -177.81(8)
C3 N2 C1 N3 . -179.78(9)
C4 N2 C1 N3 . 1.90(15)
O1 N3 C1 N1 . -6.49(16)
O2 N3 C1 N1 . 173.61(9)
O1 N3 C1 N2 . 173.82(9)
O2 N3 C1 N2 . -6.08(15)
C1 N1 C2 C3 . -0.23(11)
C1 N2 C3 C2 . -0.61(10)
C4 N2 C3 C2 . 177.86(8)
N1 C2 C3 N2 . 0.54(10)
C1 N2 C4 C5 . -77.42(12)
C3 N2 C4 C5 . 104.54(10)
C6 O3 C5 C4 . 174.54(7)
N2 C4 C5 O3 . -72.25(9)
C5 O3 C6 C6 3_665 -179.94(9)
